data_7226388
loop_
_publ_author_name
'Armaghan, Mahsa'
'Amini, Mostafa M.'
'Khavasi, Hamid Reza'
'Zhang, Wen-Hua'
'Weng, Ng Seik'

_publ_section_title
;
 Inorganic-organic hybrid sorbent for aromatic desulfurization of
 hydro-carbons: Regenerative adsorption based on charge-transfer complex
;
_journal_name_full 'RSC Adv.'
_journal_paper_doi 10.1039/C6RA17453A
_journal_year 2016
_chemical_formula_moiety 'C20 H22 Cl N O5 Si'
_chemical_formula_sum 'C20 H22 Cl N O5 Si'
_chemical_formula_weight 419.93
_chemical_name_systematic
;
?
;
_space_group_IT_number 14
_symmetry_cell_setting monoclinic
_symmetry_space_group_name_Hall '-P 2ybc'
_symmetry_space_group_name_H-M 'P 1 21/c 1'
_atom_sites_solution_hydrogens geom
_atom_sites_solution_primary direct
_atom_sites_solution_secondary difmap
_audit_creation_method SHELXL-97
_audit_update_record
;
2013-04-11 deposited with the CCDC.
2016-08-26 downloaded from the CCDC.
;
_cell_angle_alpha 90.00
_cell_angle_beta 133.00(11)
_cell_angle_gamma 90.00
_cell_formula_units_Z 4
_cell_length_a 7.145(5)
_cell_length_b 35.461(16)
_cell_length_c 10.506(7)
_cell_measurement_temperature 100(2)
_cell_volume 1947(4)
_computing_structure_refinement 'SHELXL-97 (Sheldrick, 1997)'
_computing_structure_solution 'SHELXS-97 (Sheldrick, 1990)'
_diffrn_ambient_temperature 100(2)
_diffrn_measured_fraction_theta_full 0.999
_diffrn_measured_fraction_theta_max 0.999
_diffrn_radiation_monochromator graphite
_diffrn_radiation_source 'fine-focus sealed tube'
_diffrn_radiation_type MoK\a
_diffrn_radiation_wavelength 0.71073
_diffrn_reflns_av_R_equivalents 0.1717
_diffrn_reflns_av_sigmaI/netI 0.1385
_diffrn_reflns_limit_h_max 8
_diffrn_reflns_limit_h_min -8
_diffrn_reflns_limit_k_max 41
_diffrn_reflns_limit_k_min -42
_diffrn_reflns_limit_l_max 12
_diffrn_reflns_limit_l_min -12
_diffrn_reflns_number 16740
_diffrn_reflns_theta_full 25.00
_diffrn_reflns_theta_max 25.00
_diffrn_reflns_theta_min 2.89
_exptl_absorpt_coefficient_mu 0.290
_exptl_absorpt_correction_T_max 0.9971
_exptl_absorpt_correction_T_min 0.9179
_exptl_crystal_colour brown
_exptl_crystal_density_diffrn 1.433
_exptl_crystal_density_method 'not measured'
_exptl_crystal_description plate
_exptl_crystal_F_000 880
_exptl_crystal_size_max 0.30
_exptl_crystal_size_mid 0.20
_exptl_crystal_size_min 0.01
_refine_diff_density_max 0.886
_refine_diff_density_min -0.748
_refine_diff_density_rms 0.164
_refine_ls_extinction_coef 0.005(2)
_refine_ls_extinction_expression Fc^*^=kFc[1+0.001xFc^2^\l^3^/sin(2\q)]^-1/4^
_refine_ls_extinction_method SHELXL
_refine_ls_goodness_of_fit_ref 1.111
_refine_ls_hydrogen_treatment constr
_refine_ls_matrix_type full
_refine_ls_number_parameters 254
_refine_ls_number_reflns 3434
_refine_ls_number_restraints 126
_refine_ls_restrained_S_all 1.100
_refine_ls_R_factor_all 0.2226
_refine_ls_R_factor_gt 0.1825
_refine_ls_shift/su_max 0.001
_refine_ls_shift/su_mean 0.000
_refine_ls_structure_factor_coef Fsqd
_refine_ls_weighting_details 'calc w=1/[\s^2^(Fo^2^)+(0.0746P)^2^+72.7646P] where P=(Fo^2^+2Fc^2^)/3'
_refine_ls_weighting_scheme calc
_refine_ls_wR_factor_gt 0.4127
_refine_ls_wR_factor_ref 0.4339
_reflns_number_gt 2288
_reflns_number_total 3434
_reflns_threshold_expression >2sigma(I)
_cod_data_source_file c6ra17453a2.cif
_cod_data_source_block a
_cod_original_cell_volume 1947(2)
_cod_original_sg_symbol_H-M 'P 21/c'
_cod_database_code 7226388

loop_
_symmetry_equiv_pos_as_xyz
'x, y, z'
'-x, y+1/2, -z+1/2'
'-x, -y, -z'
'x, -y-1/2, z-1/2'

loop_
_atom_site_label
_atom_site_type_symbol
_atom_site_fract_x
_atom_site_fract_y
_atom_site_fract_z
_atom_site_U_iso_or_equiv
_atom_site_adp_type
_atom_site_occupancy
_atom_site_symmetry_multiplicity
_atom_site_calc_flag
_atom_site_refinement_flags
Cl1 Cl 0.7661(7) 0.63646(11) 0.6511(5) 0.0336(10) Uani 1 1 d .
Si1 Si 0.3363(8) 0.30406(12) -0.0164(5) 0.0296(11) Uani 1 1 d .
O1 O 1.0456(19) 0.5683(3) 0.7991(11) 0.035(3) Uani 1 1 d .
O2 O 0.3955(17) 0.4830(3) 0.2178(12) 0.032(2) Uani 1 1 d .
O3 O 0.3548(18) 0.2585(3) -0.0081(12) 0.033(2) Uani 1 1 d .
O4 O 0.356(2) 0.3220(3) -0.1488(13) 0.037(3) Uani 1 1 d .
O5 O 0.057(2) 0.3136(3) -0.0900(15) 0.041(3) Uani 1 1 d .
N1 N 0.7012(19) 0.4242(3) 0.3800(13) 0.021(2) Uani 1 1 d U
H1 H 0.5682 0.4341 0.2795 0.025 Uiso 1 1 calc R
C1 C 0.593(2) 0.6047(4) 0.4794(16) 0.022(3) Uani 1 1 d U
C2 C 0.374(3) 0.6195(4) 0.3157(19) 0.033(3) Uani 1 1 d U
H2 H 0.3278 0.6453 0.3037 0.039 Uiso 1 1 calc R
C3 C 0.233(3) 0.5957(4) 0.1758(18) 0.031(3) Uani 1 1 d U
H3 H 0.0907 0.6057 0.0646 0.037 Uiso 1 1 calc R
C4 C 0.286(2) 0.5580(4) 0.1893(16) 0.023(3) Uani 1 1 d U
H4 H 0.1766 0.5422 0.0900 0.028 Uiso 1 1 calc R
C5 C 0.501(2) 0.5429(4) 0.3479(15) 0.018(3) Uani 1 1 d U
C6 C 0.549(2) 0.5023(4) 0.3537(16) 0.019(3) Uani 1 1 d U
C7 C 0.782(2) 0.4857(4) 0.5137(15) 0.017(3) Uani 1 1 d U
C8 C 0.849(2) 0.4473(4) 0.5269(15) 0.019(3) Uani 1 1 d U
C9 C 1.071(3) 0.4320(4) 0.6868(18) 0.027(3) Uani 1 1 d U
H9 H 1.1170 0.4063 0.6954 0.033 Uiso 1 1 calc R
C10 C 1.220(2) 0.4555(4) 0.8305(16) 0.021(3) Uani 1 1 d U
H10 H 1.3681 0.4452 0.9385 0.025 Uiso 1 1 calc R
C11 C 1.166(3) 0.4930(4) 0.8258(17) 0.027(3) Uani 1 1 d U
H11 H 1.2734 0.5079 0.9283 0.032 Uiso 1 1 calc R
C12 C 0.947(2) 0.5089(4) 0.6665(15) 0.018(3) Uani 1 1 d U
C13 C 0.898(2) 0.5491(4) 0.6657(15) 0.020(3) Uani 1 1 d U
C14 C 0.659(2) 0.5664(4) 0.4974(15) 0.020(3) Uani 1 1 d U
C15 C 0.754(3) 0.3856(4) 0.3844(16) 0.026(3) Uani 1 1 d U
H15A H 0.7403 0.3717 0.4595 0.031 Uiso 1 1 calc R
H15B H 0.9310 0.3826 0.4341 0.031 Uiso 1 1 calc R
C16 C 0.563(3) 0.3691(4) 0.1986(19) 0.033(3) Uani 1 1 d U
H16A H 0.3867 0.3755 0.1437 0.039 Uiso 1 1 calc R
H16B H 0.5933 0.3809 0.1285 0.039 Uiso 1 1 calc R
C17 C 0.587(3) 0.3264(4) 0.1968(17) 0.028(3) Uani 1 1 d U
H17A H 0.5829 0.3151 0.2812 0.033 Uiso 1 1 calc R
H17B H 0.7555 0.3204 0.2370 0.033 Uiso 1 1 calc R
C18 C 0.573(3) 0.2387(5) 0.038(2) 0.046(4) Uani 1 1 d U
H18A H 0.5504 0.2114 0.0378 0.070 Uiso 1 1 calc R
H18B H 0.7308 0.2466 0.1539 0.070 Uiso 1 1 calc R
H18C H 0.5853 0.2447 -0.0475 0.070 Uiso 1 1 calc R
C19 C 0.202(3) 0.3087(5) -0.323(2) 0.045(4) Uani 1 1 d U
H19A H 0.2422 0.3232 -0.3817 0.068 Uiso 1 1 calc R
H19B H 0.0211 0.3119 -0.3861 0.068 Uiso 1 1 calc R
H19C H 0.2387 0.2820 -0.3215 0.068 Uiso 1 1 calc R
C20 C -0.040(3) 0.2974(5) -0.018(2) 0.038(4) Uani 1 1 d U
H20A H -0.2132 0.3067 -0.0829 0.057 Uiso 1 1 calc R
H20B H 0.0720 0.3045 0.1043 0.057 Uiso 1 1 calc R
H20C H -0.0434 0.2699 -0.0280 0.057 Uiso 1 1 calc R

loop_
_atom_site_aniso_label
_atom_site_aniso_U_11
_atom_site_aniso_U_22
_atom_site_aniso_U_33
_atom_site_aniso_U_23
_atom_site_aniso_U_13
_atom_site_aniso_U_12
Cl1 0.0266(19) 0.043(2) 0.0312(19) -0.0045(16) 0.0199(16) -0.0024(16)
Si1 0.022(2) 0.041(3) 0.024(2) -0.0038(18) 0.0153(18) -0.0038(17)
O1 0.029(6) 0.050(7) 0.011(5) -0.002(4) 0.007(5) -0.001(5)
O2 0.015(5) 0.055(7) 0.025(5) -0.002(5) 0.014(5) -0.001(4)
O3 0.021(5) 0.060(7) 0.020(5) -0.004(5) 0.014(4) -0.003(5)
O4 0.037(6) 0.051(7) 0.032(6) 0.001(5) 0.028(5) -0.002(5)
O5 0.036(6) 0.051(7) 0.052(7) 0.005(5) 0.037(6) 0.002(5)
N1 0.007(4) 0.038(6) 0.007(4) -0.003(4) 0.001(4) -0.003(4)
C1 0.016(6) 0.044(7) 0.018(5) -0.010(5) 0.015(5) -0.009(5)
C2 0.025(6) 0.038(7) 0.036(7) 0.002(5) 0.021(5) -0.006(5)
C3 0.031(6) 0.043(7) 0.022(6) 0.000(5) 0.020(5) 0.000(5)
C4 0.018(6) 0.038(7) 0.012(5) -0.001(5) 0.009(5) 0.000(5)
C5 0.010(5) 0.034(6) 0.017(5) -0.001(4) 0.012(4) -0.002(4)
C6 0.009(5) 0.031(6) 0.014(5) 0.001(5) 0.007(4) -0.001(4)
C7 0.010(5) 0.035(6) 0.013(5) 0.000(4) 0.010(4) -0.004(4)
C8 0.016(5) 0.032(6) 0.017(5) -0.004(4) 0.014(5) -0.006(4)
C9 0.022(6) 0.033(7) 0.034(6) 0.000(5) 0.022(5) -0.002(5)
C10 0.008(5) 0.031(6) 0.015(5) 0.004(5) 0.005(4) 0.004(4)
C11 0.030(6) 0.033(6) 0.021(6) -0.008(5) 0.019(5) -0.009(5)
C12 0.010(5) 0.033(6) 0.014(5) -0.001(4) 0.009(4) -0.004(4)
C13 0.008(5) 0.043(7) 0.007(5) 0.003(5) 0.004(4) -0.004(5)
C14 0.020(6) 0.035(6) 0.012(5) 0.002(4) 0.014(5) -0.001(5)
C15 0.020(6) 0.036(7) 0.018(6) -0.005(5) 0.011(5) -0.007(5)
C16 0.031(7) 0.038(7) 0.030(6) 0.000(5) 0.021(5) -0.001(5)
C17 0.028(6) 0.040(7) 0.023(6) 0.000(5) 0.020(5) 0.000(5)
C18 0.048(8) 0.049(8) 0.046(7) 0.001(6) 0.033(6) 0.002(6)
C19 0.034(7) 0.052(8) 0.051(8) 0.000(6) 0.030(6) -0.001(6)
C20 0.036(7) 0.049(8) 0.040(7) -0.005(6) 0.031(6) -0.001(6)

loop_
_atom_type_symbol
_atom_type_description
_atom_type_scat_dispersion_real
_atom_type_scat_dispersion_imag
_atom_type_scat_source
C C 0.0033 0.0016 'International Tables Vol C Tables 4.2.6.8 and 6.1.1.4'
H H 0.0000 0.0000 'International Tables Vol C Tables 4.2.6.8 and 6.1.1.4'
N N 0.0061 0.0033 'International Tables Vol C Tables 4.2.6.8 and 6.1.1.4'
O O 0.0106 0.0060 'International Tables Vol C Tables 4.2.6.8 and 6.1.1.4'
Si Si 0.0817 0.0704 'International Tables Vol C Tables 4.2.6.8 and 6.1.1.4'
Cl Cl 0.1484 0.1585 'International Tables Vol C Tables 4.2.6.8 and 6.1.1.4'

loop_
_geom_angle_atom_site_label_1
_geom_angle_atom_site_label_2
_geom_angle_atom_site_label_3
_geom_angle
O5 Si1 O3 105.3(6)
O5 Si1 O4 108.1(6)
O3 Si1 O4 112.8(5)
O5 Si1 C17 110.6(6)
O3 Si1 C17 112.8(6)
O4 Si1 C17 107.1(6)
C18 O3 Si1 121.8(10)
C19 O4 Si1 122.1(10)
C20 O5 Si1 122.9(10)
C8 N1 C15 123.4(11)
C8 N1 H1 118.3
C15 N1 H1 118.3
C14 C1 C2 120.9(12)
C14 C1 Cl1 123.5(10)
C2 C1 Cl1 115.6(11)
C3 C2 C1 118.0(14)
C3 C2 H2 121.0
C1 C2 H2 121.0
C2 C3 C4 122.8(14)
C2 C3 H3 118.6
C4 C3 H3 118.6
C3 C4 C5 120.1(12)
C3 C4 H4 119.9
C5 C4 H4 119.9
C4 C5 C14 119.6(12)
C4 C5 C6 117.5(11)
C14 C5 C6 122.8(11)
O2 C6 C7 121.2(12)
O2 C6 C5 119.2(11)
C7 C6 C5 119.4(11)
C12 C7 C6 118.7(11)
C12 C7 C8 118.3(11)
C6 C7 C8 122.9(11)
N1 C8 C9 118.6(12)
N1 C8 C7 120.4(11)
C9 C8 C7 121.0(11)
C10 C9 C8 118.0(13)
C10 C9 H9 121.0
C8 C9 H9 121.0
C9 C10 C11 123.7(12)
C9 C10 H10 118.2
C11 C10 H10 118.2
C10 C11 C12 119.0(12)
C10 C11 H11 120.5
C12 C11 H11 120.5
C11 C12 C7 119.9(12)
C11 C12 C13 117.5(11)
C7 C12 C13 122.6(11)
O1 C13 C12 121.0(11)
O1 C13 C14 120.6(12)
C12 C13 C14 118.3(11)
C1 C14 C5 118.5(11)
C1 C14 C13 123.7(11)
C5 C14 C13 117.7(11)
N1 C15 C16 109.8(11)
N1 C15 H15A 109.7
C16 C15 H15A 109.7
N1 C15 H15B 109.7
C16 C15 H15B 109.7
H15A C15 H15B 108.2
C17 C16 C15 112.4(12)
C17 C16 H16A 109.1
C15 C16 H16A 109.1
C17 C16 H16B 109.1
C15 C16 H16B 109.1
H16A C16 H16B 107.9
C16 C17 Si1 114.7(10)
C16 C17 H17A 108.6
Si1 C17 H17A 108.6
C16 C17 H17B 108.6
Si1 C17 H17B 108.6
H17A C17 H17B 107.6
O3 C18 H18A 109.5
O3 C18 H18B 109.5
H18A C18 H18B 109.5
O3 C18 H18C 109.5
H18A C18 H18C 109.5
H18B C18 H18C 109.5
O4 C19 H19A 109.5
O4 C19 H19B 109.5
H19A C19 H19B 109.5
O4 C19 H19C 109.5
H19A C19 H19C 109.5
H19B C19 H19C 109.5
O5 C20 H20A 109.5
O5 C20 H20B 109.5
H20A C20 H20B 109.5
O5 C20 H20C 109.5
H20A C20 H20C 109.5
H20B C20 H20C 109.5

loop_
_geom_bond_atom_site_label_1
_geom_bond_atom_site_label_2
_geom_bond_distance
Cl1 C1 1.736(13)
Si1 O5 1.612(11)
Si1 O3 1.618(11)
Si1 O4 1.621(10)
Si1 C17 1.838(14)
O1 C13 1.235(15)
O2 C6 1.253(16)
O3 C18 1.463(19)
O4 C19 1.429(19)
O5 C20 1.441(17)
N1 C8 1.395(16)
N1 C15 1.412(17)
N1 H1 0.8800
C1 C14 1.404(19)
C1 C2 1.42(2)
C2 C3 1.37(2)
C2 H2 0.9500
C3 C4 1.373(19)
C3 H3 0.9500
C4 C5 1.389(17)
C4 H4 0.9500
C5 C14 1.421(17)
C5 C6 1.473(18)
C6 C7 1.457(17)
C7 C12 1.436(17)
C7 C8 1.420(18)
C8 C9 1.414(19)
C9 C10 1.385(19)
C9 H9 0.9500
C10 C11 1.376(18)
C10 H10 0.9500
C11 C12 1.412(19)
C11 H11 0.9500
C12 C13 1.466(19)
C13 C14 1.517(17)
C15 C16 1.543(19)
C15 H15A 0.9900
C15 H15B 0.9900
C16 C17 1.53(2)
C16 H16A 0.9900
C16 H16B 0.9900
C17 H17A 0.9900
C17 H17B 0.9900
C18 H18A 0.9800
C18 H18B 0.9800
C18 H18C 0.9800
C19 H19A 0.9800
C19 H19B 0.9800
C19 H19C 0.9800
C20 H20A 0.9800
C20 H20B 0.9800
C20 H20C 0.9800

loop_
_geom_torsion_atom_site_label_1
_geom_torsion_atom_site_label_2
_geom_torsion_atom_site_label_3
_geom_torsion_atom_site_label_4
_geom_torsion
O5 Si1 O3 C18 174.4(10)
O4 Si1 O3 C18 56.7(12)
C17 Si1 O3 C18 -64.9(12)
O5 Si1 O4 C19 -66.0(12)
O3 Si1 O4 C19 50.0(13)
C17 Si1 O4 C19 174.7(11)
O3 Si1 O5 C20 50.0(12)
O4 Si1 O5 C20 170.8(11)
C17 Si1 O5 C20 -72.2(13)
C14 C1 C2 C3 -1.1(19)
Cl1 C1 C2 C3 179.6(10)
C1 C2 C3 C4 3(2)
C2 C3 C4 C5 -4(2)
C3 C4 C5 C14 2.3(18)
C3 C4 C5 C6 -179.8(11)
C4 C5 C6 O2 -0.4(16)
C14 C5 C6 O2 177.3(11)
C4 C5 C6 C7 175.4(11)
C14 C5 C6 C7 -6.8(16)
O2 C6 C7 C12 -178.5(11)
C5 C6 C7 C12 5.8(16)
O2 C6 C7 C8 -0.5(17)
C5 C6 C7 C8 -176.3(10)
C15 N1 C8 C9 3.6(17)
C15 N1 C8 C7 -178.8(11)
C12 C7 C8 N1 -176.8(10)
C6 C7 C8 N1 5.3(17)
C12 C7 C8 C9 0.7(16)
C6 C7 C8 C9 -177.2(11)
N1 C8 C9 C10 178.2(11)
C7 C8 C9 C10 0.7(17)
C8 C9 C10 C11 -0.9(19)
C9 C10 C11 C12 -0.3(19)
C10 C11 C12 C7 1.7(18)
C10 C11 C12 C13 -178.7(11)
C6 C7 C12 C11 176.1(11)
C8 C7 C12 C11 -1.9(17)
C6 C7 C12 C13 -3.4(16)
C8 C7 C12 C13 178.6(10)
C11 C12 C13 O1 1.2(17)
C7 C12 C13 O1 -179.3(11)
C11 C12 C13 C14 -177.9(11)
C7 C12 C13 C14 1.6(16)
C2 C1 C14 C5 -0.2(17)
Cl1 C1 C14 C5 179.0(9)
C2 C1 C14 C13 176.6(11)
Cl1 C1 C14 C13 -4.2(16)
C4 C5 C14 C1 -0.4(17)
C6 C5 C14 C1 -178.1(10)
C4 C5 C14 C13 -177.4(11)
C6 C5 C14 C13 4.9(16)
O1 C13 C14 C1 1.8(18)
C12 C13 C14 C1 -179.1(11)
O1 C13 C14 C5 178.6(11)
C12 C13 C14 C5 -2.3(15)
C8 N1 C15 C16 -176.9(11)
N1 C15 C16 C17 -172.3(11)
C15 C16 C17 Si1 171.9(9)
O5 Si1 C17 C16 -57.1(11)
O3 Si1 C17 C16 -174.8(9)
O4 Si1 C17 C16 60.5(11)
